data_1507898
loop_
_publ_author_name
'Wang, D'
'Niu, C J'
'Li, X Z'
'Zhu, L N'
'Hao, P P'

_publ_section_title
;
 Syntheses, crystal structures and properties of lanthanide complexes
 featuring infinite molecular rectangle strands constructed from a new
 macrocyclic metalloligand
;
_journal_name_full
;
Inorganica Chimica Acta
;
_journal_page_first 20
_journal_page_last 27
_journal_paper_doi 10.1016/j.ica.2012.05.005
_journal_volume 391
_journal_year 2012
_chemical_formula_sum 'C64 H82 Cl3 N8 Ni2 O37 Sm'
_chemical_formula_weight 1929.47
_space_group_IT_number 13
_symmetry_cell_setting monoclinic
_symmetry_space_group_name_Hall '-P 2yc'
_symmetry_space_group_name_H-M 'P 1 2/c 1'
_atom_sites_solution_hydrogens geom
_atom_sites_solution_primary direct
_atom_sites_solution_secondary difmap
_cell_angle_alpha 90.00
_cell_angle_beta 98.95(3)
_cell_angle_gamma 90.00
_cell_formula_units_Z 2
_cell_length_a 11.587(2)
_cell_length_b 13.463(3)
_cell_length_c 24.707(5)
_cell_measurement_reflns_used 6958
_cell_measurement_temperature 113(2)
_cell_measurement_theta_max 27.868
_cell_measurement_theta_min 1.669
_cell_volume 3807.3(14)
_computing_cell_refinement crystalclear
_computing_data_collection crystalclear
_computing_data_reduction crystalclear
_computing_molecular_graphics 'Bruker SHELXTL'
_computing_publication_material 'Bruker SHELXTL'
_computing_structure_refinement 'SHELXL-97 (Sheldrick, 1997)'
_computing_structure_solution 'SHELXS-97 (Sheldrick, 1990)'
_diffrn_ambient_temperature 113(2)
_diffrn_measured_fraction_theta_full 0.998
_diffrn_measured_fraction_theta_max 0.998
_diffrn_measurement_device_type 'rigaku saturn'
_diffrn_measurement_method '\w scans'
_diffrn_radiation_monochromator confocal
_diffrn_radiation_source 'rotating anode'
_diffrn_radiation_type MoK\a
_diffrn_radiation_wavelength 0.71073
_diffrn_reflns_av_R_equivalents 0.0820
_diffrn_reflns_av_sigmaI/netI 0.0827
_diffrn_reflns_limit_h_max 13
_diffrn_reflns_limit_h_min -13
_diffrn_reflns_limit_k_max 16
_diffrn_reflns_limit_k_min -16
_diffrn_reflns_limit_l_max 23
_diffrn_reflns_limit_l_min -29
_diffrn_reflns_number 25048
_diffrn_reflns_theta_full 25.02
_diffrn_reflns_theta_max 25.02
_diffrn_reflns_theta_min 1.67
_exptl_absorpt_coefficient_mu 1.456
_exptl_absorpt_correction_T_max 0.9177
_exptl_absorpt_correction_T_min 0.8221
_exptl_absorpt_correction_type multi-scan
_exptl_absorpt_process_details crystalclear
_exptl_crystal_colour orange-red
_exptl_crystal_density_diffrn 1.684
_exptl_crystal_density_method 'not measured'
_exptl_crystal_description rectangular
_exptl_crystal_F_000 1962
_exptl_crystal_size_max 0.14
_exptl_crystal_size_mid 0.12
_exptl_crystal_size_min 0.06
_refine_diff_density_max 1.274
_refine_diff_density_min -1.270
_refine_diff_density_rms 0.131
_refine_ls_extinction_method none
_refine_ls_goodness_of_fit_ref 1.054
_refine_ls_hydrogen_treatment constr
_refine_ls_matrix_type full
_refine_ls_number_parameters 585
_refine_ls_number_reflns 6715
_refine_ls_number_restraints 115
_refine_ls_restrained_S_all 1.056
_refine_ls_R_factor_all 0.0892
_refine_ls_R_factor_gt 0.0604
_refine_ls_shift/su_max 0.001
_refine_ls_shift/su_mean 0.000
_refine_ls_structure_factor_coef Fsqd
_refine_ls_weighting_details 'calc w=1/[\s^2^(Fo^2^)+(0.0672P)^2^+9.8388P] where P=(Fo^2^+2Fc^2^)/3'
_refine_ls_weighting_scheme calc
_refine_ls_wR_factor_gt 0.1411
_refine_ls_wR_factor_ref 0.1595
_reflns_number_gt 4902
_reflns_number_total 6715
_reflns_threshold_expression >2sigma(I)
_cod_data_source_file R90106Fsm.cif
_cod_data_source_block r90106f
_cod_depositor_comments
;
The following automatic conversions were performed:

'_exptl_absorpt_correction_type' value 'MULTI-SCAN' changed to
'multi-scan' according to the built-in table from CIF Core dictionary
named 'cif_core.dic' version 2.4.1 from
2010-06-29.

'_refine_ls_hydrogen_treatment' value 'CONSTR' changed
to 'constr' according to the built-in table from CIF Core dictionary
named 'cif_core.dic' version 2.4.1 from 2010-06-29.

Automatic conversion script
Id: cif_fix_values 1715 2011-07-08 13:25:40Z adriana 
;
_cod_original_cell_volume 3807.3(13)
_cod_original_sg_symbol_H-M 'P 2/c'
_cod_database_code 1507898

loop_
_symmetry_equiv_pos_as_xyz
'x, y, z'
'-x, y, -z+1/2'
'-x, -y, -z'
'x, -y, z-1/2'

loop_
_atom_site_label
_atom_site_type_symbol
_atom_site_fract_x
_atom_site_fract_y
_atom_site_fract_z
_atom_site_U_iso_or_equiv
_atom_site_adp_type
_atom_site_occupancy
_atom_site_symmetry_multiplicity
_atom_site_calc_flag
_atom_site_refinement_flags
_atom_site_disorder_assembly
_atom_site_disorder_group
Sm1 Sm 2.0000 1.18836(3) -0.2500 0.02415(16) Uani 1 2 d S . .
Ni1 Ni 1.96628(6) 1.18589(6) -0.02099(3) 0.0208(2) Uani 1 1 d . . .
O1 O 2.0873(4) 1.2507(3) -0.15531(17) 0.0272(10) Uani 1 1 d . . .
O2 O 1.9296(4) 1.1072(3) -0.17270(17) 0.0304(11) Uani 1 1 d . . .
O3 O 1.7971(4) 0.9536(4) 0.09498(19) 0.0359(12) Uani 1 1 d . . .
O4 O 1.6272(4) 1.0033(4) 0.04418(18) 0.0329(11) Uani 1 1 d . . .
O5 O 1.6140(4) 1.0240(4) 0.1637(2) 0.0451(13) Uani 1 1 d . . .
O6 O 1.8634(4) 0.9515(4) 0.2177(2) 0.0438(13) Uani 1 1 d . . .
O7 O 2.0140(4) 1.5121(4) 0.0680(2) 0.0390(12) Uani 1 1 d . . .
O8 O 2.1220(4) 1.4100(3) 0.12758(18) 0.0312(11) Uani 1 1 d . . .
O9 O 2.1863(5) 1.5121(4) 0.2630(2) 0.0492(14) Uani 1 1 d . . .
O10 O 2.3619(4) 1.6473(4) 0.3126(3) 0.0513(15) Uani 1 1 d . . .
H10 H 2.4258 1.6740 0.3135 0.077 Uiso 1 1 calc R . .
O11 O 2.0000 1.3670(5) -0.2500 0.0437(18) Uani 1 2 d S . .
H11C H 2.0267 1.3986 -0.2210 0.052 Uiso 0.50 1 d PR . .
H11D H 1.9733 1.3986 -0.2790 0.052 Uiso 0.50 1 d PR . .
O12 O 1.8041(4) 1.2484(4) -0.2446(2) 0.0385(12) Uani 1 1 d . . .
H12C H 1.7904 1.2784 -0.2160 0.046 Uiso 1 1 d R . .
H12D H 1.7493 1.2394 -0.2713 0.046 Uiso 1 1 d R . .
N1 N 2.0743(4) 1.2413(4) -0.0615(2) 0.0224(11) Uani 1 1 d . . .
N2 N 1.9313(4) 1.0949(4) -0.0790(2) 0.0215(11) Uani 1 1 d . . .
N3 N 1.8604(4) 1.1298(4) 0.0219(2) 0.0235(12) Uani 1 1 d . . .
N4 N 1.9914(4) 1.2868(4) 0.0308(2) 0.0230(12) Uani 1 1 d . . .
C1 C 2.0496(5) 1.2177(5) -0.1144(3) 0.0237(14) Uani 1 1 d . . .
C2 C 1.9617(5) 1.1330(5) -0.1241(3) 0.0238(14) Uani 1 1 d . . .
C3 C 1.8638(5) 1.0076(4) -0.0804(2) 0.0216(13) Uani 1 1 d . . .
C4 C 1.8594(5) 0.9399(5) -0.1234(3) 0.0263(14) Uani 1 1 d . . .
H4 H 1.9015 0.9530 -0.1518 0.032 Uiso 1 1 calc R . .
C5 C 1.7939(6) 0.8536(5) -0.1249(3) 0.0312(16) Uani 1 1 d . . .
H5 H 1.7917 0.8100 -0.1543 0.037 Uiso 1 1 calc R . .
C6 C 1.7321(6) 0.8321(5) -0.0831(3) 0.0288(15) Uani 1 1 d . . .
H6 H 1.6859 0.7753 -0.0849 0.035 Uiso 1 1 calc R . .
C7 C 1.7385(5) 0.8945(5) -0.0388(3) 0.0291(15) Uani 1 1 d . . .
H7 H 1.6997 0.8774 -0.0099 0.035 Uiso 1 1 calc R . .
C8 C 1.8033(5) 0.9849(5) -0.0360(2) 0.0247(14) Uani 1 1 d . . .
C9 C 1.8058(5) 1.0466(5) 0.0128(3) 0.0244(14) Uani 1 1 d . . .
C10 C 1.7441(6) 0.9981(5) 0.0560(3) 0.0301(15) Uani 1 1 d . . .
C11 C 1.5563(6) 0.9420(6) 0.0759(3) 0.0422(19) Uani 1 1 d . . .
H11A H 1.6017 0.8850 0.0908 0.051 Uiso 1 1 calc R . .
H11B H 1.4881 0.9177 0.0517 0.051 Uiso 1 1 calc R . .
C12 C 1.5180(6) 0.9995(7) 0.1216(3) 0.044(2) Uani 1 1 d . . .
H12A H 1.4803 1.0603 0.1071 0.053 Uiso 1 1 calc R . .
H12B H 1.4611 0.9608 0.1375 0.053 Uiso 1 1 calc R . .
C13 C 1.6443(7) 0.9472(7) 0.2010(3) 0.054(2) Uani 1 1 d . . .
H13A H 1.6592 0.8871 0.1816 0.065 Uiso 1 1 calc R . .
H13B H 1.5805 0.9344 0.2213 0.065 Uiso 1 1 calc R . .
C14 C 1.7525(7) 0.9762(6) 0.2402(3) 0.051(2) Uani 1 1 d . . .
H14A H 1.7529 0.9416 0.2747 0.061 Uiso 1 1 calc R . .
H14B H 1.7504 1.0469 0.2474 0.061 Uiso 1 1 calc R . .
C15 C 1.8585(6) 1.1891(5) 0.0741(3) 0.0274(15) Uani 1 1 d . . .
H15 H 1.9206 1.1631 0.1020 0.033 Uiso 1 1 calc R . .
C16 C 1.7461(6) 1.1935(5) 0.0995(3) 0.0322(16) Uani 1 1 d . . .
H16A H 1.7236 1.1267 0.1081 0.039 Uiso 1 1 calc R . .
H16B H 1.7607 1.2308 0.1334 0.039 Uiso 1 1 calc R . .
C17 C 1.6461(6) 1.2420(5) 0.0611(3) 0.0361(17) Uani 1 1 d . . .
H17A H 1.6278 1.2024 0.0281 0.043 Uiso 1 1 calc R . .
H17B H 1.5771 1.2444 0.0788 0.043 Uiso 1 1 calc R . .
C18 C 1.6786(6) 1.3465(5) 0.0460(3) 0.0374(17) Uani 1 1 d . . .
H18A H 1.6865 1.3884 0.0784 0.045 Uiso 1 1 calc R . .
H18B H 1.6168 1.3737 0.0191 0.045 Uiso 1 1 calc R . .
C19 C 1.7938(5) 1.3470(5) 0.0226(3) 0.0328(16) Uani 1 1 d . . .
H19A H 1.7820 1.3145 -0.0129 0.039 Uiso 1 1 calc R . .
H19B H 1.8169 1.4151 0.0173 0.039 Uiso 1 1 calc R . .
C20 C 1.8919(5) 1.2939(5) 0.0606(3) 0.0262(15) Uani 1 1 d . . .
H20 H 1.9137 1.3323 0.0943 0.031 Uiso 1 1 calc R . .
C21 C 2.0728(5) 1.3540(5) 0.0376(2) 0.0227(14) Uani 1 1 d . . .
C22 C 2.0649(5) 1.4368(5) 0.0786(3) 0.0273(15) Uani 1 1 d . . .
C23 C 2.1121(6) 1.4793(5) 0.1715(3) 0.0351(17) Uani 1 1 d . . .
H23A H 2.0368 1.4725 0.1836 0.042 Uiso 1 1 calc R . .
H23B H 2.1203 1.5470 0.1593 0.042 Uiso 1 1 calc R . .
C24 C 2.2089(6) 1.4538(6) 0.2170(3) 0.0413(19) Uani 1 1 d . . .
H24A H 2.2081 1.3835 0.2255 0.050 Uiso 1 1 calc R . .
H24B H 2.2842 1.4707 0.2071 0.050 Uiso 1 1 calc R . .
C25 C 2.2619(8) 1.4935(6) 0.3133(3) 0.059(2) Uani 1 1 d . . .
H25A H 2.2723 1.4223 0.3181 0.071 Uiso 1 1 calc R . .
H25B H 2.2256 1.5183 0.3434 0.071 Uiso 1 1 calc R . .
C26 C 2.3766(7) 1.5404(6) 0.3150(4) 0.057(2) Uani 1 1 d . . .
H26A H 2.4272 1.5220 0.3486 0.068 Uiso 1 1 calc R . .
H26B H 2.4125 1.5180 0.2843 0.068 Uiso 1 1 calc R . .
C27 C 2.1702(5) 1.3564(5) 0.0075(3) 0.0238(14) Uani 1 1 d . . .
C28 C 2.2699(5) 1.4126(5) 0.0291(3) 0.0275(15) Uani 1 1 d . . .
H28 H 2.2693 1.4500 0.0607 0.033 Uiso 1 1 calc R . .
C29 C 2.3674(6) 1.4124(5) 0.0040(3) 0.0331(16) Uani 1 1 d . . .
H29 H 2.4339 1.4468 0.0196 0.040 Uiso 1 1 calc R . .
C30 C 2.3668(5) 1.3612(5) -0.0444(3) 0.0312(16) Uani 1 1 d . . .
H30 H 2.4327 1.3623 -0.0616 0.037 Uiso 1 1 calc R . .
C31 C 2.2680(5) 1.3075(5) -0.0679(3) 0.0287(15) Uani 1 1 d . . .
H31 H 2.2681 1.2745 -0.1009 0.034 Uiso 1 1 calc R . .
C32 C 2.1701(5) 1.3034(5) -0.0420(3) 0.0237(14) Uani 1 1 d . . .
Cl1 Cl 1.65450(15) 0.71002(16) 0.37310(8) 0.0436(5) Uani 1 1 d . . .
O13 O 1.5851(5) 0.7341(6) 0.3210(3) 0.077(2) Uani 1 1 d . . .
O14 O 1.7742(4) 0.7117(4) 0.3664(2) 0.0463(14) Uani 1 1 d . . .
O15 O 1.6361(6) 0.7829(6) 0.4133(3) 0.086(2) Uani 1 1 d . . .
O16 O 1.6244(5) 0.6138(5) 0.3906(3) 0.071(2) Uani 1 1 d . . .
Cl2 Cl 1.0203(4) 1.2214(3) 0.2546(2) 0.0514(12) Uani 0.50 1 d PDU . .
O17 O 0.9512(18) 1.2317(15) 0.2034(5) 0.092(4) Uani 0.25 1 d PDU . 1
O18 O 0.9968(16) 1.1343(9) 0.2845(6) 0.045(4) Uani 0.25 1 d PDU . 1
O19 O 1.0138(18) 1.3064(10) 0.2900(7) 0.057(4) Uani 0.25 1 d PDU . 1
O20 O 1.1445(10) 1.2143(16) 0.2473(10) 0.091(4) Uani 0.25 1 d PDU . 1
O17' O 0.8822(12) 1.2189(16) 0.2467(10) 0.091(4) Uani 0.25 1 d PDU . 2
O18' O 1.0518(16) 1.1414(11) 0.2922(7) 0.045(4) Uani 0.25 1 d PDU . 2
O19' O 1.0490(18) 1.3139(9) 0.2810(8) 0.057(4) Uani 0.25 1 d PDU . 2
O20' O 1.049(2) 1.2101(16) 0.2031(5) 0.091(4) Uani 0.25 1 d PDU . 2
O21' O 1.5755(17) 1.2341(17) 0.2091(9) 0.137(7) Uani 0.50 1 d PU A 3
O21 O 1.5000 1.218(2) 0.2500 0.314(14) Uani 1 2 d SU B 4

loop_
_atom_site_aniso_label
_atom_site_aniso_U_11
_atom_site_aniso_U_22
_atom_site_aniso_U_33
_atom_site_aniso_U_23
_atom_site_aniso_U_13
_atom_site_aniso_U_12
Sm1 0.0319(3) 0.0234(3) 0.0171(3) 0.000 0.00371(19) 0.000
Ni1 0.0206(4) 0.0254(5) 0.0167(4) 0.0001(3) 0.0031(3) -0.0012(3)
O1 0.032(2) 0.029(2) 0.021(2) 0.000(2) 0.007(2) -0.002(2)
O2 0.039(3) 0.031(3) 0.020(2) 0.003(2) 0.002(2) -0.007(2)
O3 0.037(3) 0.042(3) 0.028(3) 0.006(2) 0.003(2) 0.004(2)
O4 0.028(2) 0.043(3) 0.029(3) 0.005(2) 0.009(2) -0.006(2)
O5 0.045(3) 0.052(3) 0.039(3) 0.005(3) 0.008(2) 0.001(3)
O6 0.052(3) 0.045(3) 0.034(3) 0.006(2) 0.004(2) 0.024(3)
O7 0.047(3) 0.033(3) 0.034(3) -0.005(2) -0.002(2) 0.011(2)
O8 0.034(3) 0.034(3) 0.024(2) -0.005(2) -0.003(2) 0.003(2)
O9 0.072(4) 0.040(3) 0.029(3) -0.006(2) -0.013(3) 0.000(3)
O10 0.040(3) 0.053(3) 0.058(4) 0.003(3) 0.001(3) -0.001(3)
O11 0.063(5) 0.039(4) 0.026(4) 0.000 0.000(3) 0.000
O12 0.039(3) 0.048(3) 0.030(3) 0.003(2) 0.011(2) 0.009(2)
N1 0.021(3) 0.026(3) 0.020(3) -0.001(2) 0.003(2) -0.003(2)
N2 0.023(3) 0.024(3) 0.019(3) 0.001(2) 0.004(2) -0.001(2)
N3 0.023(3) 0.024(3) 0.023(3) 0.002(2) 0.004(2) 0.000(2)
N4 0.020(3) 0.026(3) 0.023(3) 0.001(2) 0.002(2) 0.002(2)
C1 0.019(3) 0.031(4) 0.022(3) 0.000(3) 0.005(3) 0.001(3)
C2 0.027(3) 0.022(3) 0.021(3) 0.005(3) -0.002(3) 0.004(3)
C3 0.023(3) 0.017(3) 0.024(3) 0.006(3) 0.002(3) 0.004(2)
C4 0.031(3) 0.021(3) 0.028(4) 0.001(3) 0.006(3) 0.001(3)
C5 0.039(4) 0.023(3) 0.029(4) -0.002(3) -0.003(3) -0.001(3)
C6 0.030(4) 0.025(4) 0.030(4) 0.005(3) -0.001(3) 0.000(3)
C7 0.030(4) 0.029(4) 0.029(4) 0.000(3) 0.008(3) -0.005(3)
C8 0.026(3) 0.027(3) 0.020(3) 0.002(3) -0.001(3) 0.004(3)
C9 0.020(3) 0.028(3) 0.023(3) 0.006(3) -0.002(3) 0.001(3)
C10 0.030(4) 0.031(4) 0.029(4) 0.002(3) 0.003(3) 0.000(3)
C11 0.031(4) 0.058(5) 0.037(4) 0.006(4) 0.006(3) -0.010(4)
C12 0.025(4) 0.072(6) 0.038(4) 0.010(4) 0.008(3) 0.007(4)
C13 0.056(5) 0.061(6) 0.042(5) 0.017(4) -0.004(4) 0.000(4)
C14 0.064(5) 0.053(5) 0.034(4) 0.002(4) 0.003(4) 0.010(4)
C15 0.029(3) 0.030(4) 0.022(3) -0.006(3) 0.002(3) -0.004(3)
C16 0.032(4) 0.038(4) 0.030(4) -0.008(3) 0.014(3) -0.002(3)
C17 0.025(4) 0.042(4) 0.042(4) -0.004(4) 0.005(3) 0.000(3)
C18 0.027(4) 0.039(4) 0.046(5) 0.000(4) 0.005(3) 0.000(3)
C19 0.026(3) 0.037(4) 0.034(4) 0.002(3) 0.000(3) 0.003(3)
C20 0.025(3) 0.028(4) 0.026(4) -0.004(3) 0.006(3) -0.002(3)
C21 0.026(3) 0.023(3) 0.018(3) 0.006(3) 0.001(3) 0.004(3)
C22 0.022(3) 0.035(4) 0.025(4) -0.005(3) 0.003(3) 0.004(3)
C23 0.044(4) 0.041(4) 0.019(3) -0.011(3) 0.001(3) 0.005(3)
C24 0.045(4) 0.042(4) 0.033(4) -0.008(4) -0.006(3) 0.000(4)
C25 0.085(7) 0.047(5) 0.037(5) -0.003(4) -0.015(5) 0.000(5)
C26 0.054(5) 0.055(6) 0.055(6) 0.006(5) -0.009(4) 0.004(4)
C27 0.025(3) 0.022(3) 0.023(3) 0.005(3) 0.002(3) 0.003(3)
C28 0.030(4) 0.026(3) 0.025(3) 0.000(3) 0.001(3) -0.007(3)
C29 0.026(3) 0.035(4) 0.037(4) 0.002(3) 0.001(3) -0.005(3)
C30 0.021(3) 0.037(4) 0.037(4) -0.002(3) 0.010(3) -0.006(3)
C31 0.026(3) 0.035(4) 0.025(3) 0.001(3) 0.003(3) 0.004(3)
C32 0.024(3) 0.026(3) 0.020(3) 0.006(3) 0.001(3) 0.001(3)
Cl1 0.0314(9) 0.0635(13) 0.0367(10) 0.0084(9) 0.0076(8) 0.0038(9)
O13 0.046(3) 0.130(6) 0.050(4) 0.032(4) -0.005(3) -0.008(4)
O14 0.028(3) 0.067(4) 0.046(3) -0.008(3) 0.011(2) -0.014(2)
O15 0.106(5) 0.100(6) 0.058(4) 0.005(4) 0.031(4) 0.060(5)
O16 0.052(4) 0.078(5) 0.077(5) 0.030(4) -0.005(3) -0.017(3)
Cl2 0.0523(16) 0.0500(13) 0.0512(14) -0.0001(10) 0.0059(10) -0.0005(9)
O17 0.092(4) 0.092(4) 0.091(4) -0.0001(7) 0.0141(9) 0.0000(7)
O18 0.045(4) 0.045(4) 0.045(4) 0.0003(9) 0.0072(10) -0.0002(9)
O19 0.057(4) 0.057(4) 0.057(4) -0.0004(9) 0.0091(10) 0.0001(9)
O20 0.091(4) 0.091(4) 0.091(4) 0.0000(8) 0.0143(10) 0.0000(8)
O17' 0.091(4) 0.092(4) 0.091(4) -0.0001(8) 0.0142(10) -0.0001(8)
O18' 0.045(4) 0.045(4) 0.045(4) 0.0001(9) 0.0069(10) -0.0002(9)
O19' 0.057(4) 0.057(4) 0.057(4) -0.0004(9) 0.0091(10) 0.0001(9)
O20' 0.091(4) 0.091(4) 0.091(4) 0.0000(7) 0.0143(9) 0.0000(7)
O21' 0.137(7) 0.137(7) 0.137(7) 0.0001(10) 0.0216(15) -0.0006(10)
O21 0.314(14) 0.314(14) 0.314(14) 0.000 0.049(2) 0.000

loop_
_atom_type_symbol
_atom_type_description
_atom_type_scat_dispersion_real
_atom_type_scat_dispersion_imag
_atom_type_scat_source
C C 0.0033 0.0016 'International Tables Vol C Tables 4.2.6.8 and 6.1.1.4'
H H 0.0000 0.0000 'International Tables Vol C Tables 4.2.6.8 and 6.1.1.4'
N N 0.0061 0.0033 'International Tables Vol C Tables 4.2.6.8 and 6.1.1.4'
O O 0.0106 0.0060 'International Tables Vol C Tables 4.2.6.8 and 6.1.1.4'
Cl Cl 0.1484 0.1585 'International Tables Vol C Tables 4.2.6.8 and 6.1.1.4'
Ni Ni 0.3393 1.1124 'International Tables Vol C Tables 4.2.6.8 and 6.1.1.4'
Sm Sm -0.1638 3.4418 'International Tables Vol C Tables 4.2.6.8 and 6.1.1.4'

loop_
_geom_angle_atom_site_label_1
_geom_angle_atom_site_label_2
_geom_angle_atom_site_label_3
_geom_angle
_geom_angle_site_symmetry_1
_geom_angle_site_symmetry_3
O11 Sm1 O12 70.60(12) . 2_954
O11 Sm1 O12 70.60(12) . .
O12 Sm1 O12 141.2(2) 2_954 .
O11 Sm1 O2 116.53(11) . 2_954
O12 Sm1 O2 71.24(15) 2_954 2_954
O12 Sm1 O2 128.19(15) . 2_954
O11 Sm1 O2 116.53(11) . .
O12 Sm1 O2 128.19(15) 2_954 .
O12 Sm1 O2 71.24(15) . .
O2 Sm1 O2 126.9(2) 2_954 .
O11 Sm1 O6 138.64(12) . 4_575
O12 Sm1 O6 141.21(17) 2_954 4_575
O12 Sm1 O6 73.69(17) . 4_575
O2 Sm1 O6 71.73(16) 2_954 4_575
O2 Sm1 O6 69.09(15) . 4_575
O11 Sm1 O6 138.64(12) . 3_975
O12 Sm1 O6 73.69(17) 2_954 3_975
O12 Sm1 O6 141.21(17) . 3_975
O2 Sm1 O6 69.09(15) 2_954 3_975
O2 Sm1 O6 71.73(16) . 3_975
O6 Sm1 O6 82.7(2) 4_575 3_975
O11 Sm1 O1 70.72(10) . .
O12 Sm1 O1 72.54(15) 2_954 .
O12 Sm1 O1 94.63(15) . .
O2 Sm1 O1 137.07(14) 2_954 .
O2 Sm1 O1 64.07(14) . .
O6 Sm1 O1 132.98(15) 4_575 .
O6 Sm1 O1 79.27(15) 3_975 .
O11 Sm1 O1 70.72(10) . 2_954
O12 Sm1 O1 94.63(15) 2_954 2_954
O12 Sm1 O1 72.54(15) . 2_954
O2 Sm1 O1 64.07(14) 2_954 2_954
O2 Sm1 O1 137.07(14) . 2_954
O6 Sm1 O1 79.27(15) 4_575 2_954
O6 Sm1 O1 132.98(15) 3_975 2_954
O1 Sm1 O1 141.4(2) . 2_954
N4 Ni1 N1 91.8(2) . .
N4 Ni1 N2 173.3(2) . .
N1 Ni1 N2 86.3(2) . .
N4 Ni1 N3 87.2(2) . .
N1 Ni1 N3 178.3(2) . .
N2 Ni1 N3 94.8(2) . .
C1 O1 Sm1 119.3(4) . .
C2 O2 Sm1 122.7(4) . .
C10 O4 C11 118.9(5) . .
C13 O5 C12 113.3(6) . .
C14 O6 Sm1 125.2(4) . 3_975
C22 O8 C23 114.8(5) . .
C25 O9 C24 115.4(6) . .
C26 O10 H10 109.5 . .
Sm1 O11 H11C 120.0 . .
Sm1 O11 H11D 120.0 . .
H11C O11 H11D 120.0 . .
Sm1 O12 H12C 120.0 . .
Sm1 O12 H12D 120.0 . .
H12C O12 H12D 120.0 . .
C1 N1 C32 120.8(5) . .
C1 N1 Ni1 111.7(4) . .
C32 N1 Ni1 127.5(4) . .
C2 N2 C3 121.4(5) . .
C2 N2 Ni1 109.6(4) . .
C3 N2 Ni1 128.0(4) . .
C9 N3 C15 122.2(5) . .
C9 N3 Ni1 126.2(5) . .
C15 N3 Ni1 111.1(4) . .
C21 N4 C20 120.1(5) . .
C21 N4 Ni1 129.1(5) . .
C20 N4 Ni1 110.1(4) . .
O1 C1 N1 131.5(6) . .
O1 C1 C2 116.8(5) . .
N1 C1 C2 111.6(5) . .
O2 C2 N2 128.5(6) . .
O2 C2 C1 116.8(6) . .
N2 C2 C1 114.6(5) . .
C4 C3 N2 121.2(6) . .
C4 C3 C8 118.8(6) . .
N2 C3 C8 119.9(6) . .
C5 C4 C3 121.5(6) . .
C5 C4 H4 119.2 . .
C3 C4 H4 119.2 . .
C6 C5 C4 120.2(6) . .
C6 C5 H5 119.9 . .
C4 C5 H5 119.9 . .
C7 C6 C5 120.0(6) . .
C7 C6 H6 120.0 . .
C5 C6 H6 120.0 . .
C6 C7 C8 121.5(6) . .
C6 C7 H7 119.2 . .
C8 C7 H7 119.2 . .
C3 C8 C7 117.7(6) . .
C3 C8 C9 124.4(6) . .
C7 C8 C9 117.9(6) . .
N3 C9 C8 125.7(6) . .
N3 C9 C10 121.6(6) . .
C8 C9 C10 112.5(5) . .
O3 C10 O4 124.5(6) . .
O3 C10 C9 122.2(6) . .
O4 C10 C9 113.2(5) . .
O4 C11 C12 111.6(6) . .
O4 C11 H11A 109.3 . .
C12 C11 H11A 109.3 . .
O4 C11 H11B 109.3 . .
C12 C11 H11B 109.3 . .
H11A C11 H11B 108.0 . .
O5 C12 C11 112.3(5) . .
O5 C12 H12A 109.1 . .
C11 C12 H12A 109.1 . .
O5 C12 H12B 109.1 . .
C11 C12 H12B 109.1 . .
H12A C12 H12B 107.9 . .
O5 C13 C14 109.4(7) . .
O5 C13 H13A 109.8 . .
C14 C13 H13A 109.8 . .
O5 C13 H13B 109.8 . .
C14 C13 H13B 109.8 . .
H13A C13 H13B 108.2 . .
C13 C14 O6 112.0(7) . .
C13 C14 H14A 109.2 . .
O6 C14 H14A 109.2 . .
C13 C14 H14B 109.2 . .
O6 C14 H14B 109.2 . .
H14A C14 H14B 107.9 . .
C20 C15 N3 105.3(5) . .
C20 C15 C16 108.5(5) . .
N3 C15 C16 119.5(5) . .
C20 C15 H15 107.7 . .
N3 C15 H15 107.7 . .
C16 C15 H15 107.7 . .
C17 C16 C15 112.0(6) . .
C17 C16 H16A 109.2 . .
C15 C16 H16A 109.2 . .
C17 C16 H16B 109.2 . .
C15 C16 H16B 109.2 . .
H16A C16 H16B 107.9 . .
C18 C17 C16 110.8(6) . .
C18 C17 H17A 109.5 . .
C16 C17 H17A 109.5 . .
C18 C17 H17B 109.5 . .
C16 C17 H17B 109.5 . .
H17A C17 H17B 108.1 . .
C17 C18 C19 111.1(6) . .
C17 C18 H18A 109.4 . .
C19 C18 H18A 109.4 . .
C17 C18 H18B 109.4 . .
C19 C18 H18B 109.4 . .
H18A C18 H18B 108.0 . .
C20 C19 C18 111.9(6) . .
C20 C19 H19A 109.2 . .
C18 C19 H19A 109.2 . .
C20 C19 H19B 109.2 . .
C18 C19 H19B 109.2 . .
H19A C19 H19B 107.9 . .
N4 C20 C15 107.3(5) . .
N4 C20 C19 106.9(5) . .
C15 C20 C19 112.3(5) . .
N4 C20 H20 110.1 . .
C15 C20 H20 110.1 . .
C19 C20 H20 110.1 . .
N4 C21 C27 123.9(6) . .
N4 C21 C22 118.7(6) . .
C27 C21 C22 117.4(5) . .
O7 C22 O8 126.4(6) . .
O7 C22 C21 124.2(6) . .
O8 C22 C21 109.5(5) . .
O8 C23 C24 106.1(5) . .
O8 C23 H23A 110.5 . .
C24 C23 H23A 110.5 . .
O8 C23 H23B 110.5 . .
C24 C23 H23B 110.5 . .
H23A C23 H23B 108.7 . .
O9 C24 C23 105.1(6) . .
O9 C24 H24A 110.7 . .
C23 C24 H24A 110.7 . .
O9 C24 H24B 110.7 . .
C23 C24 H24B 110.7 . .
H24A C24 H24B 108.8 . .
O9 C25 C26 112.4(7) . .
O9 C25 H25A 109.1 . .
C26 C25 H25A 109.1 . .
O9 C25 H25B 109.1 . .
C26 C25 H25B 109.1 . .
H25A C25 H25B 107.9 . .
O10 C26 C25 109.1(7) . .
O10 C26 H26A 109.9 . .
C25 C26 H26A 109.9 . .
O10 C26 H26B 109.9 . .
C25 C26 H26B 109.9 . .
H26A C26 H26B 108.3 . .
C28 C27 C32 119.1(6) . .
C28 C27 C21 118.3(6) . .
C32 C27 C21 122.6(6) . .
C29 C28 C27 120.7(6) . .
C29 C28 H28 119.7 . .
C27 C28 H28 119.7 . .
C28 C29 C30 120.0(6) . .
C28 C29 H29 120.0 . .
C30 C29 H29 120.0 . .
C29 C30 C31 120.7(6) . .
C29 C30 H30 119.7 . .
C31 C30 H30 119.7 . .
C32 C31 C30 120.3(6) . .
C32 C31 H31 119.9 . .
C30 C31 H31 119.9 . .
C31 C32 N1 121.5(6) . .
C31 C32 C27 119.1(6) . .
N1 C32 C27 119.1(6) . .
O14 Cl1 O16 109.8(4) . .
O14 Cl1 O15 108.8(4) . .
O16 Cl1 O15 109.9(5) . .
O14 Cl1 O13 108.1(3) . .
O16 Cl1 O13 110.2(4) . .
O15 Cl1 O13 109.9(4) . .
Cl2 Cl2 O17 126(2) 2_755 2_755
Cl2 Cl2 O17' 151(2) 2_755 2_755
O17 Cl2 O17' 82.6(19) 2_755 2_755
Cl2 Cl2 O20' 85.4(18) 2_755 .
O17 Cl2 O20' 148.2(17) 2_755 .
O17' Cl2 O20' 65.6(11) 2_755 .
Cl2 Cl2 O17 37.3(16) 2_755 .
O17 Cl2 O17 158.8(13) 2_755 .
O17' Cl2 O17 114.2(17) 2_755 .
O20' Cl2 O17 49.9(13) . .
Cl2 Cl2 O20' 74.4(16) 2_755 2_755
O17 Cl2 O20' 54.0(15) 2_755 2_755
O17' Cl2 O20' 134.0(12) 2_755 2_755
O20' Cl2 O20' 156.2(10) . 2_755
O17 Cl2 O20' 111.6(12) . 2_755
Cl2 Cl2 O19' 110.6(11) 2_755 .
O17 Cl2 O19' 54.2(12) 2_755 .
O17' Cl2 O19' 82.9(16) 2_755 .
O20' Cl2 O19' 116.7(9) . .
O17 Cl2 O19' 112.9(14) . .
O20' Cl2 O19' 82.8(14) 2_755 .
Cl2 Cl2 O18' 115.5(12) 2_755 .
O17 Cl2 O18' 56.5(12) 2_755 .
O17' Cl2 O18' 81.0(14) 2_755 .
O20' Cl2 O18' 116.5(9) . .
O17 Cl2 O18' 135.7(13) . .
O20' Cl2 O18' 63.7(13) 2_755 .
O19' Cl2 O18' 110.1(8) . .
Cl2 Cl2 O18 89.6(11) 2_755 .
O17 Cl2 O18 69.8(16) 2_755 .
O17' Cl2 O18 105.1(16) 2_755 .
O20' Cl2 O18 118.6(13) . .
O17 Cl2 O18 114.8(8) . .
O20' Cl2 O18 50.2(10) 2_755 .
O19' Cl2 O18 122.1(13) . .
O18' Cl2 O18 25.9(9) . .
Cl2 Cl2 O19 98.3(12) 2_755 .
O17 Cl2 O19 48.4(16) 2_755 .
O17' Cl2 O19 100.7(15) 2_755 .
O20' Cl2 O19 133.6(14) . .
O17 Cl2 O19 113.1(8) . .
O20' Cl2 O19 63.4(10) 2_755 .
O19' Cl2 O19 20.2(12) . .
O18' Cl2 O19 103.5(13) . .
O18 Cl2 O19 107.7(7) . .
Cl2 Cl2 O20 145.5(17) 2_755 .
O17 Cl2 O20 88.2(11) 2_755 .
O17' Cl2 O20 5.7(17) 2_755 .
O20' Cl2 O20 60.1(14) . .
O17 Cl2 O20 109.1(8) . .
O20' Cl2 O20 138.8(13) 2_755 .
O19' Cl2 O20 87.1(13) . .
O18' Cl2 O20 82.9(11) . .
O18 Cl2 O20 106.0(7) . .
O19 Cl2 O20 105.5(7) . .
Cl2 Cl2 O18 71.4(10) 2_755 2_755
O17 Cl2 O18 136.4(11) 2_755 2_755
O17' Cl2 O18 89.5(13) 2_755 2_755
O20' Cl2 O18 49.4(10) . 2_755
O17 Cl2 O18 59.9(12) . 2_755
O20' Cl2 O18 110.7(13) 2_755 2_755
O19' Cl2 O18 166.1(11) . 2_755
O18' Cl2 O18 80.0(8) . 2_755
O18 Cl2 O18 71.2(14) . 2_755
O19 Cl2 O18 169.6(11) . 2_755
O20 Cl2 O18 84.6(13) . 2_755
Cl2 O17 O19 85.5(18) 2_755 2_755
Cl2 O17 Cl2 16.5(7) 2_755 .
O19 O17 Cl2 78.9(14) 2_755 .
Cl2 O17 O18 67.7(12) 2_755 2_755
O19 O17 O18 132.1(16) 2_755 2_755
Cl2 O17 O18 64.1(10) . 2_755
Cl2 O17 O20 56.0(9) 2_755 2_755
O19 O17 O20 106.0(19) 2_755 2_755
Cl2 O17 O20 72.4(7) . 2_755
O18 O17 O20 91.2(12) 2_755 2_755
Cl2 O18 O17 42.5(7) . 2_755
Cl2 O18 Cl2 18.9(4) . 2_755
O17 O18 Cl2 56.0(6) 2_755 2_755
Cl2 O18 O18 56.6(8) . 2_755
O17 O18 O18 97.2(10) 2_755 2_755
Cl2 O18 O18 52.3(7) 2_755 2_755
O17 O19 Cl2 46.1(8) 2_755 .
O17 O19 Cl2 59.1(7) 2_755 2_755
Cl2 O19 Cl2 17.7(4) . 2_755
Cl2 O20 O17 35.9(4) . 2_755
Cl2 O20 Cl2 8.4(4) . 2_755
O17 O20 Cl2 44.2(5) 2_755 2_755
Cl2 O17' O20' 65.5(11) 2_755 2_755
Cl2 O17' Cl2 8.6(7) 2_755 .
O20' O17' Cl2 56.9(10) 2_755 .
Cl2 O17' O18' 57.2(12) 2_755 2_755
O20' O17' O18' 102.1(16) 2_755 2_755
Cl2 O17' O18' 62.8(10) . 2_755
Cl2 O17' O19' 55.8(13) 2_755 2_755
O20' O17' O19' 100.6(17) 2_755 2_755
Cl2 O17' O19' 60.5(11) . 2_755
O18' O17' O19' 87.3(12) 2_755 2_755
Cl2 O18' O20' 57.7(8) . 2_755
Cl2 O18' O17' 41.8(6) . 2_755
O20' O18' O17' 95.1(10) 2_755 2_755
Cl2 O18' Cl2 15.1(4) . 2_755
O20' O18' Cl2 50.2(5) 2_755 2_755
O17' O18' Cl2 55.8(7) 2_755 2_755
Cl2 O19' Cl2 16.1(4) . 2_755
Cl2 O19' O17' 41.4(7) . 2_755
Cl2 O19' O17' 56.1(6) 2_755 2_755
Cl2 O19' O19' 61.8(9) . 2_755
Cl2 O19' O19' 49.0(7) 2_755 2_755
O17' O19' O19' 86.0(12) 2_755 2_755
Cl2 O20' O17' 48.9(8) . 2_755
Cl2 O20' Cl2 20.1(4) . 2_755
O17' O20' Cl2 69.0(10) 2_755 2_755
Cl2 O20' O18' 72.4(11) . 2_755
O17' O20' O18' 109.5(17) 2_755 2_755
Cl2 O20' O18' 58.5(9) 2_755 2_755

loop_
_geom_bond_atom_site_label_1
_geom_bond_atom_site_label_2
_geom_bond_distance
_geom_bond_site_symmetry_2
Sm1 O11 2.405(7) .
Sm1 O12 2.433(4) 2_954
Sm1 O12 2.433(4) .
Sm1 O2 2.448(4) 2_954
Sm1 O2 2.448(4) .
Sm1 O6 2.509(5) 4_575
Sm1 O6 2.509(5) 3_975
Sm1 O1 2.543(4) .
Sm1 O1 2.543(4) 2_954
Ni1 N4 1.858(5) .
Ni1 N1 1.874(5) .
Ni1 N2 1.880(5) .
Ni1 N3 1.898(5) .
O1 C1 1.243(7) .
O2 C2 1.250(7) .
O3 C10 1.217(7) .
O4 C10 1.342(8) .
O4 C11 1.473(8) .
O5 C13 1.393(9) .
O5 C12 1.438(8) .
O6 C14 1.515(9) .
O6 Sm1 2.509(5) 3_975
O7 C22 1.181(8) .
O8 C22 1.336(7) .
O8 C23 1.449(7) .
O9 C25 1.427(8) .
O9 C24 1.437(8) .
O10 C26 1.450(9) .
O10 H10 0.8200 .
O11 H11C 0.8500 .
O11 H11D 0.8500 .
O12 H12C 0.8499 .
O12 H12D 0.8500 .
N1 C1 1.333(8) .
N1 C32 1.412(8) .
N2 C2 1.324(8) .
N2 C3 1.409(7) .
N3 C9 1.288(8) .
N3 C15 1.520(8) .
N4 C21 1.299(8) .
N4 C20 1.463(8) .
C1 C2 1.523(9) .
C3 C4 1.396(8) .
C3 C8 1.424(9) .
C4 C5 1.386(9) .
C4 H4 0.9300 .
C5 C6 1.376(10) .
C5 H5 0.9300 .
C6 C7 1.374(9) .
C6 H6 0.9300 .
C7 C8 1.426(9) .
C7 H7 0.9300 .
C8 C9 1.462(9) .
C9 C10 1.521(9) .
C11 C12 1.493(10) .
C11 H11A 0.9700 .
C11 H11B 0.9700 .
C12 H12A 0.9700 .
C12 H12B 0.9700 .
C13 C14 1.511(10) .
C13 H13A 0.9700 .
C13 H13B 0.9700 .
C14 H14A 0.9700 .
C14 H14B 0.9700 .
C15 C20 1.515(9) .
C15 C16 1.532(9) .
C15 H15 0.9800 .
C16 C17 1.525(9) .
C16 H16A 0.9700 .
C16 H16B 0.9700 .
C17 C18 1.518(10) .
C17 H17A 0.9700 .
C17 H17B 0.9700 .
C18 C19 1.535(9) .
C18 H18A 0.9700 .
C18 H18B 0.9700 .
C19 C20 1.533(9) .
C19 H19A 0.9700 .
C19 H19B 0.9700 .
C20 H20 0.9800 .
C21 C27 1.445(9) .
C21 C22 1.518(9) .
C23 C24 1.499(9) .
C23 H23A 0.9700 .
C23 H23B 0.9700 .
C24 H24A 0.9700 .
C24 H24B 0.9700 .
C25 C26 1.466(12) .
C25 H25A 0.9700 .
C25 H25B 0.9700 .
C26 H26A 0.9700 .
C26 H26B 0.9700 .
C27 C28 1.415(8) .
C27 C32 1.417(9) .
C28 C29 1.370(9) .
C28 H28 0.9300 .
C29 C30 1.379(9) .
C29 H29 0.9300 .
C30 C31 1.402(9) .
C30 H30 0.9300 .
C31 C32 1.387(9) .
C31 H31 0.9300 .
Cl1 O14 1.423(5) .
Cl1 O16 1.426(6) .
Cl1 O15 1.435(7) .
Cl1 O13 1.444(6) .
Cl2 Cl2 0.490(9) 2_755
Cl2 O17 1.048(13) 2_755
Cl2 O17' 1.135(16) 2_755
Cl2 O20' 1.372(8) .
Cl2 O17 1.395(8) .
Cl2 O20' 1.419(16) 2_755
Cl2 O19' 1.420(8) .
Cl2 O18' 1.432(8) .
Cl2 O18 1.434(8) .
Cl2 O19 1.449(8) .
Cl2 O20 1.481(8) .
Cl2 O18 1.512(11) 2_755
O17 Cl2 1.048(13) 2_755
O17 O19 1.09(3) 2_755
O17 O18 1.45(3) 2_755
O17 O20 1.79(2) 2_755
O18 O17 1.45(3) 2_755
O18 Cl2 1.512(11) 2_755
O18 O18 1.72(3) 2_755
O19 O17 1.09(3) 2_755
O19 Cl2 1.595(12) 2_755
O20 O17 1.79(2) 2_755
O20 Cl2 1.906(13) 2_755
O17' Cl2 1.135(16) 2_755
O17' O20' 1.37(2) 2_755
O17' O18' 1.68(3) 2_755
O17' O19' 1.70(3) 2_755
O18' O20' 1.51(3) 2_755
O18' O17' 1.68(3) 2_755
O18' Cl2 1.702(12) 2_755
O19' Cl2 1.658(11) 2_755
O19' O17' 1.70(3) 2_755
O19' O19' 1.76(4) 2_755
O20' O17' 1.37(2) 2_755
O20' Cl2 1.419(16) 2_755
O20' O18' 1.51(3) 2_755

loop_
_geom_torsion_atom_site_label_1
_geom_torsion_atom_site_label_2
_geom_torsion_atom_site_label_3
_geom_torsion_atom_site_label_4
_geom_torsion
_geom_torsion_site_symmetry_1
_geom_torsion_site_symmetry_4
O11 Sm1 O1 C1 129.1(5) . .
O12 Sm1 O1 C1 -155.9(5) 2_954 .
O12 Sm1 O1 C1 61.5(5) . .
O2 Sm1 O1 C1 -122.3(4) 2_954 .
O2 Sm1 O1 C1 -5.0(4) . .
O6 Sm1 O1 C1 -10.4(5) 4_575 .
O6 Sm1 O1 C1 -79.8(5) 3_975 .
O1 Sm1 O1 C1 129.1(5) 2_954 .
O11 Sm1 O2 C2 -46.4(5) . .
O12 Sm1 O2 C2 39.0(5) 2_954 .
O12 Sm1 O2 C2 -102.2(5) . .
O2 Sm1 O2 C2 133.6(5) 2_954 .
O6 Sm1 O2 C2 178.6(5) 4_575 .
O6 Sm1 O2 C2 89.5(5) 3_975 .
O1 Sm1 O2 C2 2.8(4) . .
O1 Sm1 O2 C2 -136.1(4) 2_954 .
N4 Ni1 N1 C1 -152.7(4) . .
N2 Ni1 N1 C1 20.9(4) . .
N3 Ni1 N1 C1 152(7) . .
N4 Ni1 N1 C32 25.4(5) . .
N2 Ni1 N1 C32 -161.0(5) . .
N3 Ni1 N1 C32 -30(8) . .
N4 Ni1 N2 C2 51(2) . .
N1 Ni1 N2 C2 -22.4(4) . .
N3 Ni1 N2 C2 158.9(4) . .
N4 Ni1 N2 C3 -117.5(18) . .
N1 Ni1 N2 C3 169.1(5) . .
N3 Ni1 N2 C3 -9.6(5) . .
N4 Ni1 N3 C9 -176.0(5) . .
N1 Ni1 N3 C9 -121(7) . .
N2 Ni1 N3 C9 10.4(5) . .
N4 Ni1 N3 C15 -3.6(4) . .
N1 Ni1 N3 C15 51(8) . .
N2 Ni1 N3 C15 -177.1(4) . .
N1 Ni1 N4 C21 -11.6(5) . .
N2 Ni1 N4 C21 -84.8(19) . .
N3 Ni1 N4 C21 166.9(5) . .
N1 Ni1 N4 C20 158.7(4) . .
N2 Ni1 N4 C20 85.6(19) . .
N3 Ni1 N4 C20 -22.7(4) . .
Sm1 O1 C1 N1 -175.6(5) . .
Sm1 O1 C1 C2 6.5(7) . .
C32 N1 C1 O1 -10.8(10) . .
Ni1 N1 C1 O1 167.4(6) . .
C32 N1 C1 C2 167.2(5) . .
Ni1 N1 C1 C2 -14.5(6) . .
Sm1 O2 C2 N2 -179.3(5) . .
Sm1 O2 C2 C1 -0.9(7) . .
C3 N2 C2 O2 7.4(10) . .
Ni1 N2 C2 O2 -162.0(6) . .
C3 N2 C2 C1 -171.0(5) . .
Ni1 N2 C2 C1 19.5(6) . .
O1 C1 C2 O2 -3.9(8) . .
N1 C1 C2 O2 177.8(5) . .
O1 C1 C2 N2 174.8(5) . .
N1 C1 C2 N2 -3.6(8) . .
C2 N2 C3 C4 22.1(8) . .
Ni1 N2 C3 C4 -170.6(4) . .
C2 N2 C3 C8 -161.1(6) . .
Ni1 N2 C3 C8 6.2(8) . .
N2 C3 C4 C5 179.5(5) . .
C8 C3 C4 C5 2.7(9) . .
C3 C4 C5 C6 -0.7(10) . .
C4 C5 C6 C7 -2.3(10) . .
C5 C6 C7 C8 3.4(10) . .
C4 C3 C8 C7 -1.6(8) . .
N2 C3 C8 C7 -178.5(5) . .
C4 C3 C8 C9 176.6(5) . .
N2 C3 C8 C9 -0.2(9) . .
C6 C7 C8 C3 -1.4(9) . .
C6 C7 C8 C9 -179.8(6) . .
C15 N3 C9 C8 -179.8(5) . .
Ni1 N3 C9 C8 -8.2(9) . .
C15 N3 C9 C10 -5.1(9) . .
Ni1 N3 C9 C10 166.5(4) . .
C3 C8 C9 N3 1.4(10) . .
C7 C8 C9 N3 179.7(6) . .
C3 C8 C9 C10 -173.7(5) . .
C7 C8 C9 C10 4.6(8) . .
C11 O4 C10 O3 -7.8(10) . .
C11 O4 C10 C9 167.4(6) . .
N3 C9 C10 O3 -77.0(9) . .
C8 C9 C10 O3 98.3(7) . .
N3 C9 C10 O4 107.6(7) . .
C8 C9 C10 O4 -77.0(7) . .
C10 O4 C11 C12 96.6(7) . .
C13 O5 C12 C11 -82.6(8) . .
O4 C11 C12 O5 -68.5(8) . .
C12 O5 C13 C14 174.6(6) . .
O5 C13 C14 O6 -85.8(8) . .
Sm1 O6 C14 C13 -106.4(6) 3_975 .
C9 N3 C15 C20 -159.8(5) . .
Ni1 N3 C15 C20 27.4(6) . .
C9 N3 C15 C16 -37.6(9) . .
Ni1 N3 C15 C16 149.6(5) . .
C20 C15 C16 C17 58.5(7) . .
N3 C15 C16 C17 -62.1(8) . .
C15 C16 C17 C18 -58.2(8) . .
C16 C17 C18 C19 54.0(8) . .
C17 C18 C19 C20 -52.5(8) . .
C21 N4 C20 C15 -145.0(6) . .
Ni1 N4 C20 C15 43.6(6) . .
C21 N4 C20 C19 94.4(7) . .
Ni1 N4 C20 C19 -77.0(5) . .
N3 C15 C20 N4 -44.6(6) . .
C16 C15 C20 N4 -173.7(5) . .
N3 C15 C20 C19 72.6(6) . .
C16 C15 C20 C19 -56.5(7) . .
C18 C19 C20 N4 172.2(5) . .
C18 C19 C20 C15 54.8(8) . .
C20 N4 C21 C27 -176.0(5) . .
Ni1 N4 C21 C27 -6.5(9) . .
C20 N4 C21 C22 2.6(8) . .
Ni1 N4 C21 C22 172.2(4) . .
C23 O8 C22 O7 4.2(10) . .
C23 O8 C22 C21 -174.8(5) . .
N4 C21 C22 O7 -87.9(8) . .
C27 C21 C22 O7 90.8(8) . .
N4 C21 C22 O8 91.1(7) . .
C27 C21 C22 O8 -90.1(7) . .
C22 O8 C23 C24 -162.7(6) . .
C25 O9 C24 C23 174.5(6) . .
O8 C23 C24 O9 -171.0(6) . .
C24 O9 C25 C26 77.5(9) . .
O9 C25 C26 O10 63.7(9) . .
N4 C21 C27 C28 -161.0(6) . .
C22 C21 C27 C28 20.4(8) . .
N4 C21 C27 C32 17.9(9) . .
C22 C21 C27 C32 -160.8(6) . .
C32 C27 C28 C29 -2.9(9) . .
C21 C27 C28 C29 176.0(6) . .
C27 C28 C29 C30 3.3(10) . .
C28 C29 C30 C31 -1.2(10) . .
C29 C30 C31 C32 -1.5(10) . .
C30 C31 C32 N1 -173.0(6) . .
C30 C31 C32 C27 1.8(9) . .
C1 N1 C32 C31 -28.5(9) . .
Ni1 N1 C32 C31 153.6(5) . .
C1 N1 C32 C27 156.8(6) . .
Ni1 N1 C32 C27 -21.2(8) . .
C28 C27 C32 C31 0.3(9) . .
C21 C27 C32 C31 -178.5(6) . .
C28 C27 C32 N1 175.2(5) . .
C21 C27 C32 N1 -3.6(9) . .
O17 Cl2 O17 Cl2 -46(6) 2_755 2_755
O17' Cl2 O17 Cl2 173.2(16) 2_755 2_755
O20' Cl2 O17 Cl2 159(2) . 2_755
O20' Cl2 O17 Cl2 -3.2(16) 2_755 2_755
O19' Cl2 O17 Cl2 -94.4(16) . 2_755
O18' Cl2 O17 Cl2 71(2) . 2_755
O18 Cl2 O17 Cl2 51.7(16) . 2_755
O19 Cl2 O17 Cl2 -72.5(15) . 2_755
O20 Cl2 O17 Cl2 170.5(12) . 2_755
O18 Cl2 O17 Cl2 98.9(16) 2_755 2_755
Cl2 Cl2 O17 O19 112(2) 2_755 2_755
O17 Cl2 O17 O19 66(4) 2_755 2_755
O17' Cl2 O17 O19 -74.5(19) 2_755 2_755
O20' Cl2 O17 O19 -89(2) . 2_755
O20' Cl2 O17 O19 109.1(19) 2_755 2_755
O19' Cl2 O17 O19 18(2) . 2_755
O18' Cl2 O17 O19 -176.9(17) . 2_755
O18 Cl2 O17 O19 164.0(19) . 2_755
O19 Cl2 O17 O19 40(2) . 2_755
O20 Cl2 O17 O19 -77(2) . 2_755
O18 Cl2 O17 O19 -149(2) 2_755 2_755
Cl2 Cl2 O17 O18 -98.9(16) 2_755 2_755
O17 Cl2 O17 O18 -145(4) 2_755 2_755
O17' Cl2 O17 O18 74.3(15) 2_755 2_755
O20' Cl2 O17 O18 60.3(15) . 2_755
O20' Cl2 O17 O18 -102.1(15) 2_755 2_755
O19' Cl2 O17 O18 166.7(13) . 2_755
O18' Cl2 O17 O18 -28.1(19) . 2_755
O18 Cl2 O17 O18 -47.2(18) . 2_755
O19 Cl2 O17 O18 -171.4(14) . 2_755
O20 Cl2 O17 O18 71.6(16) . 2_755
Cl2 Cl2 O17 O20 1.4(11) 2_755 2_755
O17 Cl2 O17 O20 -45(5) 2_755 2_755
O17' Cl2 O17 O20 174.6(12) 2_755 2_755
O20' Cl2 O17 O20 160.6(18) . 2_755
O20' Cl2 O17 O20 -1.8(13) 2_755 2_755
O19' Cl2 O17 O20 -93.0(14) . 2_755
O18' Cl2 O17 O20 72.2(19) . 2_755
O18 Cl2 O17 O20 53.1(14) . 2_755
O19 Cl2 O17 O20 -71.0(15) . 2_755
O20 Cl2 O17 O20 171.9(16) . 2_755
O18 Cl2 O17 O20 100.3(11) 2_755 2_755
Cl2 Cl2 O18 O17 -129(2) 2_755 2_755
O17' Cl2 O18 O17 76.0(19) 2_755 2_755
O20' Cl2 O18 O17 146.2(18) . 2_755
O17 Cl2 O18 O17 -157.6(11) . 2_755
O20' Cl2 O18 O17 -59.4(18) 2_755 2_755
O19' Cl2 O18 O17 -14.9(17) . 2_755
O18' Cl2 O18 O17 54(3) . 2_755
O19 Cl2 O18 O17 -30.7(14) . 2_755
O20 Cl2 O18 O17 81.9(13) . 2_755
O18 Cl2 O18 O17 160.3(17) 2_755 2_755
O17 Cl2 O18 Cl2 129(2) 2_755 2_755
O17' Cl2 O18 Cl2 -155(2) 2_755 2_755
O20' Cl2 O18 Cl2 -84.6(17) . 2_755
O17 Cl2 O18 Cl2 -28.4(15) . 2_755
O20' Cl2 O18 Cl2 69.9(17) 2_755 2_755
O19' Cl2 O18 Cl2 114.3(17) . 2_755
O18' Cl2 O18 Cl2 -177(3) . 2_755
O19 Cl2 O18 Cl2 98.6(14) . 2_755
O20 Cl2 O18 Cl2 -148.9(15) . 2_755
O18 Cl2 O18 Cl2 -70.5(14) 2_755 2_755
Cl2 Cl2 O18 O18 70.5(14) 2_755 2_755
O17 Cl2 O18 O18 -160.3(16) 2_755 2_755
O17' Cl2 O18 O18 -84.2(16) 2_755 2_755
O20' Cl2 O18 O18 -14.1(18) . 2_755
O17 Cl2 O18 O18 42.1(15) . 2_755
O20' Cl2 O18 O18 140.4(19) 2_755 2_755
O19' Cl2 O18 O18 -175.2(13) . 2_755
O18' Cl2 O18 O18 -106(3) . 2_755
O19 Cl2 O18 O18 169.1(12) . 2_755
O20 Cl2 O18 O18 -78.4(14) . 2_755
Cl2 Cl2 O19 O17 132(2) 2_755 2_755
O17' Cl2 O19 O17 -70(2) 2_755 2_755
O20' Cl2 O19 O17 -136(2) . 2_755
O17 Cl2 O19 O17 167.8(13) . 2_755
O20' Cl2 O19 O17 64(2) 2_755 2_755
O19' Cl2 O19 O17 -98(4) . 2_755
O18' Cl2 O19 O17 13(2) . 2_755
O18 Cl2 O19 O17 39.8(18) . 2_755
O20 Cl2 O19 O17 -73.1(17) . 2_755
O18 Cl2 O19 O17 122(7) 2_755 2_755
O17 Cl2 O19 Cl2 -132(2) 2_755 2_755
O17' Cl2 O19 Cl2 158(2) 2_755 2_755
O20' Cl2 O19 Cl2 92(2) . 2_755
O17 Cl2 O19 Cl2 35.7(15) . 2_755
O20' Cl2 O19 Cl2 -67.9(16) 2_755 2_755
O19' Cl2 O19 Cl2 129(4) . 2_755
O18' Cl2 O19 Cl2 -118.9(15) . 2_755
O18 Cl2 O19 Cl2 -92.3(14) . 2_755
O20 Cl2 O19 Cl2 154.8(15) . 2_755
O18 Cl2 O19 Cl2 -10(7) 2_755 2_755
Cl2 Cl2 O20 O17 177.7(18) 2_755 2_755
O17' Cl2 O20 O17 13(17) 2_755 2_755
O20' Cl2 O20 O17 177.4(15) . 2_755
O17 Cl2 O20 O17 167(2) . 2_755
O20' Cl2 O20 O17 -21(2) 2_755 2_755
O19' Cl2 O20 O17 54.2(12) . 2_755
O18' Cl2 O20 O17 -56.4(12) . 2_755
O18 Cl2 O20 O17 -68.4(16) . 2_755
O19 Cl2 O20 O17 45.7(17) . 2_755
O18 Cl2 O20 O17 -137.0(12) 2_755 2_755
O17 Cl2 O20 Cl2 -177.7(18) 2_755 2_755
O17' Cl2 O20 Cl2 -165(16) 2_755 2_755
O20' Cl2 O20 Cl2 0(2) . 2_755
O17 Cl2 O20 Cl2 -10.2(13) . 2_755
O20' Cl2 O20 Cl2 161(2) 2_755 2_755
O19' Cl2 O20 Cl2 -123.4(16) . 2_755
O18' Cl2 O20 Cl2 125.9(16) . 2_755
O18 Cl2 O20 Cl2 114.0(15) . 2_755
O19 Cl2 O20 Cl2 -132.0(16) . 2_755
O18 Cl2 O20 Cl2 45.3(15) 2_755 2_755
O17 Cl2 O17' Cl2 169(2) 2_755 2_755
O17' Cl2 O17' Cl2 -22(14) 2_755 2_755
O20' Cl2 O17' Cl2 -10(3) . 2_755
O17 Cl2 O17' Cl2 4.3(19) . 2_755
O20' Cl2 O17' Cl2 -177(3) 2_755 2_755
O19' Cl2 O17' Cl2 113(2) . 2_755
O18' Cl2 O17' Cl2 -132(2) . 2_755
O18 Cl2 O17' Cl2 -127(2) . 2_755
O19 Cl2 O17' Cl2 124(2) . 2_755
O20 Cl2 O17' Cl2 -23(5) . 2_755
O18 Cl2 O17' Cl2 -54(2) 2_755 2_755
Cl2 Cl2 O17' O20' 177(3) 2_755 2_755
O17 Cl2 O17' O20' -14.3(19) 2_755 2_755
O17' Cl2 O17' O20' 155(11) 2_755 2_755
O20' Cl2 O17' O20' 166(2) . 2_755
O17 Cl2 O17' O20' -179.1(18) . 2_755
O19' Cl2 O17' O20' -70.5(18) . 2_755
O18' Cl2 O17' O20' 44.1(17) . 2_755
O18 Cl2 O17' O20' 49.9(12) . 2_755
O19 Cl2 O17' O20' -59.1(13) . 2_755
O20 Cl2 O17' O20' 154(4) . 2_755
O18 Cl2 O17' O20' 122.1(15) 2_755 2_755
Cl2 Cl2 O17' O18' 48(2) 2_755 2_755
O17 Cl2 O17' O18' -142.5(16) 2_755 2_755
O17' Cl2 O17' O18' 27(12) 2_755 2_755
O20' Cl2 O17' O18' 38.2(16) . 2_755
O17 Cl2 O17' O18' 52.7(12) . 2_755
O20' Cl2 O17' O18' -128.2(13) 2_755 2_755
O19' Cl2 O17' O18' 161.3(15) . 2_755
O18' Cl2 O17' O18' -84.1(16) . 2_755
O18 Cl2 O17' O18' -78.3(9) . 2_755
O19 Cl2 O17' O18' 172.7(10) . 2_755
O20 Cl2 O17' O18' 26(4) . 2_755
O18 Cl2 O17' O18' -6.1(12) 2_755 2_755
Cl2 Cl2 O17' O19' -55(2) 2_755 2_755
O17 Cl2 O17' O19' 114.2(17) 2_755 2_755
O17' Cl2 O17' O19' -77(12) 2_755 2_755
O20' Cl2 O17' O19' -65.2(16) . 2_755
O17 Cl2 O17' O19' -50.7(12) . 2_755
O20' Cl2 O17' O19' 128.4(14) 2_755 2_755
O19' Cl2 O17' O19' 58.0(17) . 2_755
O18' Cl2 O17' O19' 172.5(15) . 2_755
O18 Cl2 O17' O19' 178.3(11) . 2_755
O19 Cl2 O17' O19' 69.3(9) . 2_755
O20 Cl2 O17' O19' -78(4) . 2_755
O18 Cl2 O17' O19' -109.4(14) 2_755 2_755
Cl2 Cl2 O18' O20' -55.4(19) 2_755 2_755
O17 Cl2 O18' O20' 63(2) 2_755 2_755
O17' Cl2 O18' O20' 149.7(17) 2_755 2_755
O20' Cl2 O18' O20' -153.4(12) . 2_755
O17 Cl2 O18' O20' -95(2) . 2_755
O19' Cl2 O18' O20' 70.8(16) . 2_755
O18 Cl2 O18' O20' -52(2) . 2_755
O19 Cl2 O18' O20' 50.8(14) . 2_755
O20 Cl2 O18' O20' 155.1(14) . 2_755
O18 Cl2 O18' O20' -119.2(15) 2_755 2_755
Cl2 Cl2 O18' O17' 155(2) 2_755 2_755
O17 Cl2 O18' O17' -87(2) 2_755 2_755
O20' Cl2 O18' O17' 56.9(15) . 2_755
O17 Cl2 O18' O17' 116(2) . 2_755
O20' Cl2 O18' O17' -149.7(17) 2_755 2_755
O19' Cl2 O18' O17' -78.9(15) . 2_755
O18 Cl2 O18' O17' 158(3) . 2_755
O19 Cl2 O18' O17' -98.9(15) . 2_755
O20 Cl2 O18' O17' 5.4(17) . 2_755
O18 Cl2 O18' O17' 91.1(13) 2_755 2_755
O17 Cl2 O18' Cl2 118(2) 2_755 2_755
O17' Cl2 O18' Cl2 -155(2) 2_755 2_755
O20' Cl2 O18' Cl2 -98.0(18) . 2_755
O17 Cl2 O18' Cl2 -39.3(19) . 2_755
O20' Cl2 O18' Cl2 55.4(19) 2_755 2_755
O19' Cl2 O18' Cl2 126.2(19) . 2_755
O18 Cl2 O18' Cl2 3(3) . 2_755
O19 Cl2 O18' Cl2 106.2(17) . 2_755
O20 Cl2 O18' Cl2 -149.5(17) . 2_755
O18 Cl2 O18' Cl2 -63.8(14) 2_755 2_755
O17 Cl2 O19' Cl2 -121(3) 2_755 2_755
O17' Cl2 O19' Cl2 153(2) 2_755 2_755
O20' Cl2 O19' Cl2 95.4(19) . 2_755
O17 Cl2 O19' Cl2 40.2(17) . 2_755
O20' Cl2 O19' Cl2 -70.3(18) 2_755 2_755
O18' Cl2 O19' Cl2 -129(2) . 2_755
O18 Cl2 O19' Cl2 -103.2(19) . 2_755
O19 Cl2 O19' Cl2 -55(4) . 2_755
O20 Cl2 O19' Cl2 149.7(18) . 2_755
O18 Cl2 O19' Cl2 96(5) 2_755 2_755
Cl2 Cl2 O19' O17' -153(2) 2_755 2_755
O17 Cl2 O19' O17' 86(2) 2_755 2_755
O20' Cl2 O19' O17' -58.1(15) . 2_755
O17 Cl2 O19' O17' -113.3(19) . 2_755
O20' Cl2 O19' O17' 136.2(14) 2_755 2_755
O18' Cl2 O19' O17' 77.6(13) . 2_755
O18 Cl2 O19' O17' 103.3(15) . 2_755
O19 Cl2 O19' O17' 152(5) . 2_755
O20 Cl2 O19' O17' -3.8(18) . 2_755
O18 Cl2 O19' O17' -57(5) 2_755 2_755
Cl2 Cl2 O19' O19' -34.2(18) 2_755 2_755
O17 Cl2 O19' O19' -155(3) 2_755 2_755
O17' Cl2 O19' O19' 119.3(14) 2_755 2_755
O20' Cl2 O19' O19' 61.2(18) . 2_755
O17 Cl2 O19' O19' 5.9(19) . 2_755
O20' Cl2 O19' O19' -104.5(13) 2_755 2_755
O18' Cl2 O19' O19' -163.1(12) . 2_755
O18 Cl2 O19' O19' -137.4(12) . 2_755
O19 Cl2 O19' O19' -89(4) . 2_755
O20 Cl2 O19' O19' 115.5(15) . 2_755
O18 Cl2 O19' O19' 62(5) 2_755 2_755
Cl2 Cl2 O20' O17' 178.5(13) 2_755 2_755
O17 Cl2 O20' O17' 3(3) 2_755 2_755
O17 Cl2 O20' O17' 166(2) . 2_755
O20' Cl2 O20' O17' -150(3) 2_755 2_755
O19' Cl2 O20' O17' 68(2) . 2_755
O18' Cl2 O20' O17' -65.3(19) . 2_755
O18 Cl2 O20' O17' -94.5(18) . 2_755
O19 Cl2 O20' O17' 81.4(19) . 2_755
O20 Cl2 O20' O17' -1.7(18) . 2_755
O18 Cl2 O20' O17' -112.2(16) 2_755 2_755
O17 Cl2 O20' Cl2 -175(2) 2_755 2_755
O17' Cl2 O20' Cl2 -178.5(13) 2_755 2_755
O17 Cl2 O20' Cl2 -12.5(14) . 2_755
O20' Cl2 O20' Cl2 32(4) 2_755 2_755
O19' Cl2 O20' Cl2 -110.8(12) . 2_755
O18' Cl2 O20' Cl2 116.3(10) . 2_755
O18 Cl2 O20' Cl2 87.1(11) . 2_755
O19 Cl2 O20' Cl2 -97.1(15) . 2_755
O20 Cl2 O20' Cl2 179.9(12) . 2_755
O18 Cl2 O20' Cl2 69.4(12) 2_755 2_755
Cl2 Cl2 O20' O18' -43.7(10) 2_755 2_755
O17 Cl2 O20' O18' 141(2) 2_755 2_755
O17' Cl2 O20' O18' 137.9(16) 2_755 2_755
O17 Cl2 O20' O18' -56.1(14) . 2_755
O20' Cl2 O20' O18' -12(4) 2_755 2_755
O19' Cl2 O20' O18' -154.5(15) . 2_755
O18' Cl2 O20' O18' 72.6(19) . 2_755
O18 Cl2 O20' O18' 43.4(17) . 2_755
O19 Cl2 O20' O18' -140.8(15) . 2_755
O20 Cl2 O20' O18' 136.2(19) . 2_755
O18 Cl2 O20' O18' 25.7(12) 2_755 2_755
